data_4066837
loop_
_publ_author_name
'Makino, Takeshi'
'Yamasaki, Ryu'
'Azumaya, Isao'
'Masu, Hyuma'
'Saito, Shinichi'

_publ_section_title
;
 Synthesis and Characterization of Silver and Palladium Complexes with
 Xanthene-Based N-Heterocyclic Carbene&#x2212;Oxazoline Ligands
;
_journal_issue 23
_journal_name_full Organometallics
_journal_page_first 6291
_journal_paper_doi 10.1021/om100673e
_journal_volume 29
_journal_year 2010
_chemical_formula_sum 'C51 H57 Ag Cl N3 O2'
_chemical_formula_weight 887.32
_chemical_name_systematic
; 
 ? 
;
_space_group_IT_number 15
_symmetry_cell_setting monoclinic
_symmetry_space_group_name_Hall '-C 2yc'
_symmetry_space_group_name_H-M 'C 1 2/c 1'
_atom_sites_solution_hydrogens geom
_atom_sites_solution_primary direct
_atom_sites_solution_secondary difmap
_audit_creation_method SHELXL-97
_cell_angle_alpha 90.00
_cell_angle_beta 119.384(2)
_cell_angle_gamma 90.00
_cell_formula_units_Z 8
_cell_length_a 33.403(5)
_cell_length_b 13.8120(19)
_cell_length_c 22.626(3)
_cell_measurement_reflns_used 7040
_cell_measurement_temperature 150
_cell_measurement_theta_max 26.58
_cell_measurement_theta_min 2.35
_cell_volume 9096(2)
_computing_cell_refinement 'APEX2 (Bruker AXS, 2006)'
_computing_data_collection 'APEX2 (Bruker AXS, 2006)'
_computing_data_reduction 'SAINT (Bruker AXS, 2004)'
_computing_molecular_graphics 'XSHEL (Bruker AXS,2002)'
_computing_publication_material 'XCIF (Bruker AXS, 2001)'
_computing_structure_refinement 'SHELXL-97 (Sheldrick, 1997)'
_computing_structure_solution 'SHELXS-97 (Sheldrick, 1997)'
_diffrn_ambient_temperature 150
_diffrn_detector_area_resol_mean 8.333
_diffrn_measured_fraction_theta_full 0.998
_diffrn_measured_fraction_theta_max 0.910
_diffrn_measurement_device_type 'Bruker APEXII CCD area detector'
_diffrn_measurement_method 'phi and omega scans'
_diffrn_radiation_monochromator graphite
_diffrn_radiation_source 'sealed tube'
_diffrn_radiation_type MoK\a
_diffrn_radiation_wavelength 0.71073
_diffrn_reflns_av_R_equivalents 0.0263
_diffrn_reflns_av_sigmaI/netI 0.0364
_diffrn_reflns_limit_h_max 42
_diffrn_reflns_limit_h_min -39
_diffrn_reflns_limit_k_max 17
_diffrn_reflns_limit_k_min -17
_diffrn_reflns_limit_l_max 14
_diffrn_reflns_limit_l_min -28
_diffrn_reflns_number 22233
_diffrn_reflns_theta_full 25.00
_diffrn_reflns_theta_max 27.24
_diffrn_reflns_theta_min 1.63
_exptl_absorpt_coefficient_mu 0.544
_exptl_absorpt_correction_T_max 0.9476
_exptl_absorpt_correction_T_min 0.8118
_exptl_absorpt_correction_type empirical
_exptl_absorpt_process_details
;
SADABS Sheldrick 1996
;
_exptl_crystal_colour colourless
_exptl_crystal_density_diffrn 1.296
_exptl_crystal_density_method 'not measured'
_exptl_crystal_description prismatic
_exptl_crystal_F_000 3712
_exptl_crystal_size_max 0.40
_exptl_crystal_size_mid 0.30
_exptl_crystal_size_min 0.10
_refine_diff_density_max 0.506
_refine_diff_density_min -0.426
_refine_diff_density_rms 0.061
_refine_ls_extinction_method none
_refine_ls_goodness_of_fit_ref 1.051
_refine_ls_hydrogen_treatment constr
_refine_ls_matrix_type full
_refine_ls_number_parameters 533
_refine_ls_number_reflns 9256
_refine_ls_number_restraints 0
_refine_ls_restrained_S_all 1.051
_refine_ls_R_factor_all 0.0438
_refine_ls_R_factor_gt 0.0327
_refine_ls_shift/su_max 0.002
_refine_ls_shift/su_mean 0.000
_refine_ls_structure_factor_coef Fsqd
_refine_ls_weighting_details 'calc w=1/[\s^2^(Fo^2^)+(0.0362P)^2^+7.4671P] where P=(Fo^2^+2Fc^2^)/3'
_refine_ls_weighting_scheme calc
_refine_ls_wR_factor_gt 0.0775
_refine_ls_wR_factor_ref 0.0830
_reflns_number_gt 7532
_reflns_number_total 9256
_reflns_threshold_expression >2sigma(I)
_cod_data_source_file om100673e_si_001.cif
_cod_data_source_block 15Cl(a0902151mas)
_cod_depositor_comments
;
The following automatic conversions were performed:

'_symmetry_cell_setting' value 'Monoclinic' changed to 'monoclinic'
according to /home/saulius/struct/CIF-dictionaries/cif_core.dic
dictionary named 'cif_core.dic' version 2.4.1 from 2010-06-29.

Automatic conversion script
Id: cif_fix_values 1715 2011-07-08 13:25:40Z adriana 
;
_cod_original_sg_symbol_H-M 'C2/c  '
_cod_database_code 4066837

loop_
_symmetry_equiv_pos_as_xyz
'x, y, z'
'-x, y, -z+1/2'
'x+1/2, y+1/2, z'
'-x+1/2, y+1/2, -z+1/2'
'-x, -y, -z'
'x, -y, z-1/2'
'-x+1/2, -y+1/2, -z'
'x+1/2, -y+1/2, z-1/2'

loop_
_atom_site_label
_atom_site_type_symbol
_atom_site_fract_x
_atom_site_fract_y
_atom_site_fract_z
_atom_site_U_iso_or_equiv
_atom_site_adp_type
_atom_site_occupancy
_atom_site_symmetry_multiplicity
_atom_site_calc_flag
_atom_site_refinement_flags
Ag1 Ag 0.709299(6) 0.460433(12) 0.776635(9) 0.02538(6) Uani 1 1 d .
C1 C 0.74443(7) 0.58865(16) 0.81947(10) 0.0207(5) Uani 1 1 d .
C2 C 0.79405(7) 0.71201(16) 0.88754(11) 0.0250(5) Uani 1 1 d .
H2A H 0.8224 0.7239 0.8850 0.030 Uiso 1 1 calc R
H2B H 0.7983 0.7369 0.9313 0.030 Uiso 1 1 calc R
C3 C 0.75208(7) 0.75778(16) 0.82735(11) 0.0240(5) Uani 1 1 d .
H3A H 0.7329 0.7934 0.8423 0.029 Uiso 1 1 calc R
H3B H 0.7613 0.8022 0.8018 0.029 Uiso 1 1 calc R
C4 C 0.80977(7) 0.53648(15) 0.92737(10) 0.0195(4) Uani 1 1 d .
C5 C 0.84672(7) 0.49615(16) 0.92304(10) 0.0202(4) Uani 1 1 d .
C6 C 0.87216(7) 0.42445(16) 0.96942(10) 0.0211(5) Uani 1 1 d .
H6 H 0.8974 0.3963 0.9674 0.025 Uiso 1 1 calc R
C7 C 0.86173(7) 0.39259(16) 1.01884(10) 0.0209(5) Uani 1 1 d .
C8 C 0.82568(7) 0.43694(16) 1.02279(11) 0.0233(5) Uani 1 1 d .
H8 H 0.8188 0.4169 1.0570 0.028 Uiso 1 1 calc R
C9 C 0.79957(7) 0.50950(16) 0.97825(10) 0.0221(5) Uani 1 1 d .
C10 C 0.85862(8) 0.52671(16) 0.86913(11) 0.0239(5) Uani 1 1 d .
H10 H 0.8379 0.5817 0.8433 0.029 Uiso 1 1 calc R
C11 C 0.84989(9) 0.44483(18) 0.81906(12) 0.0337(6) Uani 1 1 d .
H11A H 0.8700 0.3900 0.8430 0.051 Uiso 1 1 calc R
H11B H 0.8563 0.4675 0.7835 0.051 Uiso 1 1 calc R
H11C H 0.8177 0.4243 0.7985 0.051 Uiso 1 1 calc R
C12 C 0.90808(9) 0.5631(2) 0.90117(13) 0.0394(6) Uani 1 1 d .
H12A H 0.9127 0.6154 0.9332 0.059 Uiso 1 1 calc R
H12B H 0.9141 0.5875 0.8656 0.059 Uiso 1 1 calc R
H12C H 0.9292 0.5098 0.9253 0.059 Uiso 1 1 calc R
C13 C 0.75989(8) 0.55588(18) 0.98271(12) 0.0289(5) Uani 1 1 d .
H13 H 0.7475 0.6089 0.9482 0.035 Uiso 1 1 calc R
C14 C 0.72125(9) 0.4834(2) 0.96428(16) 0.0500(8) Uani 1 1 d .
H14A H 0.7116 0.4567 0.9191 0.075 Uiso 1 1 calc R
H14B H 0.6951 0.5159 0.9641 0.075 Uiso 1 1 calc R
H14C H 0.7321 0.4308 0.9977 0.075 Uiso 1 1 calc R
C15 C 0.77496(9) 0.6019(2) 1.05160(13) 0.0432(7) Uani 1 1 d .
H15A H 0.7874 0.5519 1.0868 0.065 Uiso 1 1 calc R
H15B H 0.7485 0.6328 1.0514 0.065 Uiso 1 1 calc R
H15C H 0.7987 0.6506 1.0609 0.065 Uiso 1 1 calc R
C16 C 0.88672(7) 0.30743(16) 1.06144(10) 0.0226(5) Uani 1 1 d .
C17 C 0.93423(7) 0.29722(16) 1.09063(10) 0.0216(5) Uani 1 1 d .
C18 C 0.95755(8) 0.21224(16) 1.12102(11) 0.0245(5) Uani 1 1 d .
C19 C 0.93227(8) 0.13623(17) 1.12661(11) 0.0293(5) Uani 1 1 d .
H19 H 0.9471 0.0769 1.1467 0.035 Uiso 1 1 calc R
C20 C 0.88560(8) 0.14666(18) 1.10294(11) 0.0311(6) Uani 1 1 d .
H20 H 0.8689 0.0959 1.1094 0.037 Uiso 1 1 calc R
C21 C 0.86313(8) 0.23034(17) 1.06999(11) 0.0273(5) Uani 1 1 d .
H21 H 0.8309 0.2355 1.0528 0.033 Uiso 1 1 calc R
C22 C 0.86468(10) 0.9348(2) 0.96726(15) 0.0456(7) Uani 1 1 d .
H22A H 0.8551 0.9867 0.9878 0.055 Uiso 1 1 calc R
H22B H 0.8401 0.9250 0.9198 0.055 Uiso 1 1 calc R
C23 C 0.90940(11) 0.9607(2) 0.96993(17) 0.0522(8) Uani 1 1 d .
H23A H 0.9057 0.9631 0.9238 0.063 Uiso 1 1 calc R
H23B H 0.9209 1.0241 0.9923 0.063 Uiso 1 1 calc R
C24 C 0.91539(8) 0.82245(17) 1.02542(12) 0.0302(5) Uani 1 1 d .
C25 C 0.94026(8) 0.73588(17) 1.06339(11) 0.0272(5) Uani 1 1 d .
C26 C 0.98667(8) 0.72565(18) 1.08515(12) 0.0330(6) Uani 1 1 d .
H26 H 1.0025 0.7753 1.0758 0.040 Uiso 1 1 calc R
C27 C 1.01026(8) 0.64411(17) 1.12025(12) 0.0301(5) Uani 1 1 d .
H27 H 1.0421 0.6387 1.1349 0.036 Uiso 1 1 calc R
C28 C 0.98829(8) 0.56960(16) 1.13462(11) 0.0244(5) Uani 1 1 d .
C29 C 0.94118(8) 0.57993(17) 1.11197(11) 0.0252(5) Uani 1 1 d .
H29 H 0.9252 0.5300 1.1207 0.030 Uiso 1 1 calc R
C30 C 0.91760(8) 0.66179(17) 1.07705(11) 0.0267(5) Uani 1 1 d .
H30 H 0.8857 0.6676 1.0622 0.032 Uiso 1 1 calc R
C31 C 1.01494(7) 0.48285(17) 1.17243(11) 0.0241(5) Uani 1 1 d .
C32 C 1.05667(8) 0.49322(18) 1.23242(12) 0.0293(5) Uani 1 1 d .
H32 H 1.0674 0.5561 1.2501 0.035 Uiso 1 1 calc R
C33 C 1.08266(8) 0.41296(18) 1.26661(12) 0.0311(6) Uani 1 1 d .
H33 H 1.1106 0.4215 1.3079 0.037 Uiso 1 1 calc R
C34 C 1.06847(8) 0.32108(18) 1.24146(11) 0.0290(5) Uani 1 1 d .
H34 H 1.0868 0.2668 1.2651 0.035 Uiso 1 1 calc R
C35 C 1.02714(7) 0.30755(17) 1.18130(11) 0.0243(5) Uani 1 1 d .
C36 C 1.00110(7) 0.38865(16) 1.14952(10) 0.0221(5) Uani 1 1 d .
C37 C 1.00912(8) 0.21057(16) 1.14588(11) 0.0260(5) Uani 1 1 d .
C38 C 1.03352(8) 0.12399(18) 1.19153(13) 0.0369(6) Uani 1 1 d .
H38A H 1.0295 0.1261 1.2316 0.055 Uiso 1 1 calc R
H38B H 1.0663 0.1265 1.2057 0.055 Uiso 1 1 calc R
H38C H 1.0203 0.0638 1.1665 0.055 Uiso 1 1 calc R
C39 C 1.01702(8) 0.20589(19) 1.08414(12) 0.0342(6) Uani 1 1 d .
H39A H 1.0038 0.1459 1.0589 0.051 Uiso 1 1 calc R
H39B H 1.0501 0.2072 1.0998 0.051 Uiso 1 1 calc R
H39C H 1.0022 0.2616 1.0545 0.051 Uiso 1 1 calc R
C40 C 0.68581(7) 0.67786(15) 0.72305(11) 0.0228(5) Uani 1 1 d .
C41 C 0.64406(8) 0.67365(16) 0.72270(11) 0.0262(5) Uani 1 1 d .
C42 C 0.60400(8) 0.67757(17) 0.65982(12) 0.0317(6) Uani 1 1 d .
H42 H 0.5749 0.6742 0.6577 0.038 Uiso 1 1 calc R
C43 C 0.60626(8) 0.68631(17) 0.60081(12) 0.0336(6) Uani 1 1 d .
H43 H 0.5787 0.6895 0.5585 0.040 Uiso 1 1 calc R
C44 C 0.64818(8) 0.69046(17) 0.60253(11) 0.0316(6) Uani 1 1 d .
H44 H 0.6490 0.6959 0.5613 0.038 Uiso 1 1 calc R
C45 C 0.68911(8) 0.68673(16) 0.66389(11) 0.0259(5) Uani 1 1 d .
C46 C 0.64049(8) 0.66730(18) 0.78725(12) 0.0308(5) Uani 1 1 d .
H46 H 0.6724 0.6610 0.8264 0.037 Uiso 1 1 calc R
C47 C 0.61958(10) 0.76002(19) 0.79765(14) 0.0422(7) Uani 1 1 d .
H47A H 0.5879 0.7671 0.7606 0.063 Uiso 1 1 calc R
H47B H 0.6378 0.8160 0.7981 0.063 Uiso 1 1 calc R
H47C H 0.6197 0.7564 0.8410 0.063 Uiso 1 1 calc R
C48 C 0.61306(10) 0.5790(2) 0.78780(16) 0.0461(7) Uani 1 1 d .
H48A H 0.5812 0.5848 0.7510 0.069 Uiso 1 1 calc R
H48B H 0.6135 0.5756 0.8314 0.069 Uiso 1 1 calc R
H48C H 0.6268 0.5201 0.7813 0.069 Uiso 1 1 calc R
C49 C 0.73559(8) 0.68825(18) 0.66717(12) 0.0304(5) Uani 1 1 d .
H49 H 0.7584 0.7137 0.7128 0.036 Uiso 1 1 calc R
C50 C 0.73714(9) 0.7544(2) 0.61408(13) 0.0420(7) Uani 1 1 d .
H50A H 0.7173 0.7279 0.5687 0.063 Uiso 1 1 calc R
H50B H 0.7688 0.7585 0.6223 0.063 Uiso 1 1 calc R
H50C H 0.7264 0.8192 0.6172 0.063 Uiso 1 1 calc R
C51 C 0.75067(10) 0.5857(2) 0.66135(14) 0.0433(7) Uani 1 1 d .
H51A H 0.7513 0.5450 0.6973 0.065 Uiso 1 1 calc R
H51B H 0.7814 0.5879 0.6660 0.065 Uiso 1 1 calc R
H51C H 0.7289 0.5585 0.6170 0.065 Uiso 1 1 calc R
Cl2 Cl 0.66097(2) 0.33238(5) 0.71730(4) 0.04280(17) Uani 1 1 d .
N1 N 0.78173(6) 0.60791(13) 0.87885(9) 0.0202(4) Uani 1 1 d .
N2 N 0.72802(6) 0.67199(13) 0.78676(9) 0.0219(4) Uani 1 1 d .
N3 N 0.87403(7) 0.84392(15) 1.00655(11) 0.0394(5) Uani 1 1 d .
O1 O 0.95895(5) 0.37793(11) 1.09002(7) 0.0229(3) Uani 1 1 d .
O2 O 0.94024(7) 0.88346(14) 1.00936(11) 0.0512(5) Uani 1 1 d .

loop_
_atom_site_aniso_label
_atom_site_aniso_U_11
_atom_site_aniso_U_22
_atom_site_aniso_U_33
_atom_site_aniso_U_23
_atom_site_aniso_U_13
_atom_site_aniso_U_12
Ag1 0.02271(10) 0.02153(10) 0.02657(10) -0.00285(7) 0.00798(7) -0.00088(7)
C1 0.0194(11) 0.0246(12) 0.0189(11) 0.0004(9) 0.0100(9) 0.0012(9)
C2 0.0247(12) 0.0214(12) 0.0231(11) -0.0033(9) 0.0073(10) -0.0034(9)
C3 0.0261(12) 0.0206(12) 0.0211(11) -0.0037(9) 0.0084(10) -0.0006(9)
C4 0.0153(10) 0.0217(11) 0.0153(10) -0.0002(9) 0.0027(8) -0.0017(8)
C5 0.0200(11) 0.0212(11) 0.0174(10) -0.0006(9) 0.0075(9) -0.0021(9)
C6 0.0164(10) 0.0249(12) 0.0197(11) -0.0001(9) 0.0070(9) -0.0002(9)
C7 0.0156(10) 0.0239(12) 0.0158(10) -0.0002(9) 0.0019(9) -0.0047(9)
C8 0.0212(11) 0.0318(13) 0.0144(10) 0.0011(9) 0.0068(9) -0.0054(9)
C9 0.0166(10) 0.0291(12) 0.0178(11) -0.0030(9) 0.0063(9) -0.0026(9)
C10 0.0275(12) 0.0243(12) 0.0223(11) 0.0060(9) 0.0141(10) 0.0037(9)
C11 0.0434(15) 0.0367(15) 0.0262(13) -0.0006(11) 0.0211(12) -0.0023(11)
C12 0.0412(15) 0.0499(17) 0.0348(14) -0.0040(12) 0.0246(13) -0.0165(13)
C13 0.0235(12) 0.0404(15) 0.0244(12) 0.0028(10) 0.0130(10) 0.0038(10)
C14 0.0281(14) 0.073(2) 0.0549(18) -0.0217(16) 0.0253(14) -0.0125(14)
C15 0.0398(15) 0.0538(18) 0.0380(15) -0.0116(13) 0.0206(13) 0.0011(13)
C16 0.0225(11) 0.0242(12) 0.0167(11) 0.0013(9) 0.0061(9) -0.0032(9)
C17 0.0231(11) 0.0230(11) 0.0154(10) 0.0018(9) 0.0069(9) -0.0037(9)
C18 0.0262(12) 0.0245(12) 0.0172(11) 0.0023(9) 0.0062(9) -0.0012(9)
C19 0.0323(13) 0.0239(12) 0.0213(12) 0.0050(10) 0.0050(10) -0.0023(10)
C20 0.0306(13) 0.0300(13) 0.0233(12) 0.0052(10) 0.0058(10) -0.0103(10)
C21 0.0211(11) 0.0347(14) 0.0190(11) 0.0028(10) 0.0045(9) -0.0061(10)
C22 0.0476(17) 0.0348(16) 0.0468(17) 0.0044(13) 0.0174(14) 0.0128(13)
C23 0.066(2) 0.0366(16) 0.060(2) 0.0204(15) 0.0354(17) 0.0211(15)
C24 0.0347(14) 0.0266(13) 0.0253(12) -0.0047(10) 0.0114(11) -0.0029(10)
C25 0.0311(12) 0.0232(12) 0.0233(12) -0.0021(9) 0.0103(10) -0.0004(10)
C26 0.0298(13) 0.0302(14) 0.0347(14) 0.0051(11) 0.0124(11) -0.0047(11)
C27 0.0239(12) 0.0300(13) 0.0326(13) 0.0039(11) 0.0109(10) -0.0031(10)
C28 0.0248(12) 0.0247(12) 0.0214(11) -0.0020(9) 0.0095(10) -0.0032(9)
C29 0.0262(12) 0.0254(12) 0.0255(12) -0.0041(10) 0.0137(10) -0.0054(10)
C30 0.0230(11) 0.0290(13) 0.0260(12) -0.0030(10) 0.0103(10) 0.0012(10)
C31 0.0220(11) 0.0284(13) 0.0217(11) 0.0016(9) 0.0106(10) -0.0033(9)
C32 0.0292(12) 0.0300(13) 0.0262(12) -0.0022(10) 0.0116(10) -0.0061(10)
C33 0.0250(12) 0.0401(15) 0.0199(12) 0.0004(11) 0.0045(10) -0.0043(11)
C34 0.0247(12) 0.0344(14) 0.0225(12) 0.0075(10) 0.0075(10) 0.0030(10)
C35 0.0216(11) 0.0293(13) 0.0202(11) 0.0041(9) 0.0089(9) -0.0006(9)
C36 0.0170(10) 0.0296(13) 0.0164(11) 0.0024(9) 0.0056(9) -0.0018(9)
C37 0.0248(12) 0.0238(12) 0.0246(12) 0.0034(9) 0.0085(10) 0.0024(9)
C38 0.0327(14) 0.0284(14) 0.0394(15) 0.0078(11) 0.0098(12) 0.0047(11)
C39 0.0329(13) 0.0353(14) 0.0334(14) -0.0027(11) 0.0154(11) 0.0013(11)
C40 0.0222(11) 0.0165(11) 0.0191(11) -0.0016(9) 0.0018(9) 0.0024(9)
C41 0.0258(12) 0.0192(12) 0.0257(12) 0.0008(9) 0.0066(10) 0.0030(9)
C42 0.0235(12) 0.0265(13) 0.0345(14) -0.0033(11) 0.0061(11) 0.0032(10)
C43 0.0279(13) 0.0272(13) 0.0255(13) -0.0023(10) -0.0026(10) 0.0060(10)
C44 0.0388(14) 0.0269(13) 0.0186(11) -0.0022(10) 0.0059(10) 0.0053(11)
C45 0.0300(12) 0.0173(11) 0.0232(12) -0.0007(9) 0.0075(10) 0.0037(9)
C46 0.0249(12) 0.0341(14) 0.0304(13) 0.0017(11) 0.0113(10) 0.0028(10)
C47 0.0469(16) 0.0375(16) 0.0447(16) -0.0065(13) 0.0244(14) 0.0036(13)
C48 0.0494(17) 0.0381(16) 0.0586(19) 0.0039(14) 0.0325(15) -0.0023(13)
C49 0.0323(13) 0.0335(14) 0.0201(12) -0.0013(10) 0.0088(10) 0.0001(11)
C50 0.0461(16) 0.0457(17) 0.0317(14) 0.0061(12) 0.0170(13) -0.0024(13)
C51 0.0483(17) 0.0423(16) 0.0461(17) -0.0002(13) 0.0284(14) 0.0084(13)
Cl2 0.0303(3) 0.0345(4) 0.0557(4) -0.0155(3) 0.0150(3) -0.0080(3)
N1 0.0189(9) 0.0200(9) 0.0178(9) -0.0006(7) 0.0059(7) 0.0006(7)
N2 0.0221(9) 0.0189(10) 0.0170(9) -0.0016(7) 0.0036(8) 0.0013(8)
N3 0.0308(12) 0.0305(12) 0.0436(13) -0.0001(10) 0.0081(10) 0.0013(9)
O1 0.0197(8) 0.0225(8) 0.0192(8) 0.0036(6) 0.0038(6) -0.0038(6)
O2 0.0515(12) 0.0417(11) 0.0729(14) 0.0289(10) 0.0403(11) 0.0168(10)

loop_
_atom_type_symbol
_atom_type_description
_atom_type_scat_dispersion_real
_atom_type_scat_dispersion_imag
_atom_type_scat_source
C C 0.0033 0.0016 'International Tables Vol C Tables 4.2.6.8 and 6.1.1.4'
H H 0.0000 0.0000 'International Tables Vol C Tables 4.2.6.8 and 6.1.1.4'
N N 0.0061 0.0033 'International Tables Vol C Tables 4.2.6.8 and 6.1.1.4'
O O 0.0106 0.0060 'International Tables Vol C Tables 4.2.6.8 and 6.1.1.4'
Cl Cl 0.1484 0.1585 'International Tables Vol C Tables 4.2.6.8 and 6.1.1.4'
Ag Ag -0.8971 1.1015 'International Tables Vol C Tables 4.2.6.8 and 6.1.1.4'

loop_
_geom_angle_atom_site_label_1
_geom_angle_atom_site_label_2
_geom_angle_atom_site_label_3
_geom_angle
C1 Ag1 Cl2 171.24(6)
N2 C1 N1 108.24(19)
N2 C1 Ag1 119.47(15)
N1 C1 Ag1 132.21(16)
N1 C2 C3 102.07(16)
N1 C2 H2A 111.4
C3 C2 H2A 111.4
N1 C2 H2B 111.4
C3 C2 H2B 111.4
H2A C2 H2B 109.2
N2 C3 C2 101.76(17)
N2 C3 H3A 111.4
C2 C3 H3A 111.4
N2 C3 H3B 111.4
C2 C3 H3B 111.4
H3A C3 H3B 109.3
C5 C4 C9 121.96(19)
C5 C4 N1 119.23(18)
C9 C4 N1 118.81(18)
C6 C5 C4 117.66(19)
C6 C5 C10 120.11(19)
C4 C5 C10 122.22(19)
C5 C6 C7 122.0(2)
C5 C6 H6 119.0
C7 C6 H6 119.0
C8 C7 C6 118.5(2)
C8 C7 C16 122.23(19)
C6 C7 C16 119.11(19)
C9 C8 C7 121.8(2)
C9 C8 H8 119.1
C7 C8 H8 119.1
C8 C9 C4 118.02(19)
C8 C9 C13 121.0(2)
C4 C9 C13 120.93(19)
C5 C10 C11 111.18(18)
C5 C10 C12 111.05(18)
C11 C10 C12 111.4(2)
C5 C10 H10 107.7
C11 C10 H10 107.7
C12 C10 H10 107.7
C10 C11 H11A 109.5
C10 C11 H11B 109.5
H11A C11 H11B 109.5
C10 C11 H11C 109.5
H11A C11 H11C 109.5
H11B C11 H11C 109.5
C10 C12 H12A 109.5
C10 C12 H12B 109.5
H12A C12 H12B 109.5
C10 C12 H12C 109.5
H12A C12 H12C 109.5
H12B C12 H12C 109.5
C9 C13 C14 110.8(2)
C9 C13 C15 112.53(19)
C14 C13 C15 111.4(2)
C9 C13 H13 107.3
C14 C13 H13 107.3
C15 C13 H13 107.3
C13 C14 H14A 109.5
C13 C14 H14B 109.5
H14A C14 H14B 109.5
C13 C14 H14C 109.5
H14A C14 H14C 109.5
H14B C14 H14C 109.5
C13 C15 H15A 109.5
C13 C15 H15B 109.5
H15A C15 H15B 109.5
C13 C15 H15C 109.5
H15A C15 H15C 109.5
H15B C15 H15C 109.5
C21 C16 C17 116.5(2)
C21 C16 C7 121.17(19)
C17 C16 C7 122.16(19)
C18 C17 O1 119.35(18)
C18 C17 C16 123.4(2)
O1 C17 C16 117.20(19)
C17 C18 C19 117.7(2)
C17 C18 C37 116.9(2)
C19 C18 C37 125.5(2)
C20 C19 C18 120.3(2)
C20 C19 H19 119.8
C18 C19 H19 119.8
C21 C20 C19 120.4(2)
C21 C20 H20 119.8
C19 C20 H20 119.8
C20 C21 C16 121.3(2)
C20 C21 H21 119.3
C16 C21 H21 119.3
N3 C22 C23 105.3(2)
N3 C22 H22A 110.7
C23 C22 H22A 110.7
N3 C22 H22B 110.7
C23 C22 H22B 110.7
H22A C22 H22B 108.8
O2 C23 C22 104.0(2)
O2 C23 H23A 111.0
C22 C23 H23A 111.0
O2 C23 H23B 111.0
C22 C23 H23B 111.0
H23A C23 H23B 109.0
N3 C24 O2 118.4(2)
N3 C24 C25 126.8(2)
O2 C24 C25 114.8(2)
C26 C25 C30 118.7(2)
C26 C25 C24 120.3(2)
C30 C25 C24 121.0(2)
C27 C26 C25 120.8(2)
C27 C26 H26 119.6
C25 C26 H26 119.6
C26 C27 C28 121.3(2)
C26 C27 H27 119.3
C28 C27 H27 119.3
C27 C28 C29 117.7(2)
C27 C28 C31 119.6(2)
C29 C28 C31 122.7(2)
C30 C29 C28 121.0(2)
C30 C29 H29 119.5
C28 C29 H29 119.5
C29 C30 C25 120.5(2)
C29 C30 H30 119.7
C25 C30 H30 119.7
C36 C31 C32 116.6(2)
C36 C31 C28 122.9(2)
C32 C31 C28 120.5(2)
C33 C32 C31 120.9(2)
C33 C32 H32 119.5
C31 C32 H32 119.5
C34 C33 C32 120.8(2)
C34 C33 H33 119.6
C32 C33 H33 119.6
C33 C34 C35 120.1(2)
C33 C34 H34 119.9
C35 C34 H34 119.9
C36 C35 C34 117.8(2)
C36 C35 C37 116.92(19)
C34 C35 C37 125.2(2)
C35 C36 C31 123.6(2)
C35 C36 O1 119.6(2)
C31 C36 O1 116.78(19)
C35 C37 C18 105.26(18)
C35 C37 C38 112.96(19)
C18 C37 C38 113.07(19)
C35 C37 C39 108.26(19)
C18 C37 C39 109.25(18)
C38 C37 C39 107.9(2)
C37 C38 H38A 109.5
C37 C38 H38B 109.5
H38A C38 H38B 109.5
C37 C38 H38C 109.5
H38A C38 H38C 109.5
H38B C38 H38C 109.5
C37 C39 H39A 109.5
C37 C39 H39B 109.5
H39A C39 H39B 109.5
C37 C39 H39C 109.5
H39A C39 H39C 109.5
H39B C39 H39C 109.5
C41 C40 C45 123.1(2)
C41 C40 N2 119.27(19)
C45 C40 N2 117.6(2)
C40 C41 C42 117.4(2)
C40 C41 C46 123.1(2)
C42 C41 C46 119.5(2)
C43 C42 C41 120.6(2)
C43 C42 H42 119.7
C41 C42 H42 119.7
C42 C43 C44 120.8(2)
C42 C43 H43 119.6
C44 C43 H43 119.6
C43 C44 C45 120.8(2)
C43 C44 H44 119.6
C45 C44 H44 119.6
C44 C45 C40 117.2(2)
C44 C45 C49 121.9(2)
C40 C45 C49 120.84(19)
C41 C46 C48 112.5(2)
C41 C46 C47 110.8(2)
C48 C46 C47 110.2(2)
C41 C46 H46 107.7
C48 C46 H46 107.7
C47 C46 H46 107.7
C46 C47 H47A 109.5
C46 C47 H47B 109.5
H47A C47 H47B 109.5
C46 C47 H47C 109.5
H47A C47 H47C 109.5
H47B C47 H47C 109.5
C46 C48 H48A 109.5
C46 C48 H48B 109.5
H48A C48 H48B 109.5
C46 C48 H48C 109.5
H48A C48 H48C 109.5
H48B C48 H48C 109.5
C45 C49 C50 113.4(2)
C45 C49 C51 110.8(2)
C50 C49 C51 110.2(2)
C45 C49 H49 107.4
C50 C49 H49 107.4
C51 C49 H49 107.4
C49 C50 H50A 109.5
C49 C50 H50B 109.5
H50A C50 H50B 109.5
C49 C50 H50C 109.5
H50A C50 H50C 109.5
H50B C50 H50C 109.5
C49 C51 H51A 109.5
C49 C51 H51B 109.5
H51A C51 H51B 109.5
C49 C51 H51C 109.5
H51A C51 H51C 109.5
H51B C51 H51C 109.5
C1 N1 C4 124.79(18)
C1 N1 C2 112.82(17)
C4 N1 C2 122.19(17)
C1 N2 C40 122.55(18)
C1 N2 C3 113.50(17)
C40 N2 C3 123.03(17)
C24 N3 C22 106.0(2)
C17 O1 C36 113.41(16)
C24 O2 C23 106.3(2)

loop_
_geom_bond_atom_site_label_1
_geom_bond_atom_site_label_2
_geom_bond_distance
Ag1 C1 2.082(2)
Ag1 Cl2 2.3259(7)
C1 N2 1.332(3)
C1 N1 1.336(3)
C2 N1 1.482(3)
C2 C3 1.532(3)
C2 H2A 0.9900
C2 H2B 0.9900
C3 N2 1.473(3)
C3 H3A 0.9900
C3 H3B 0.9900
C4 C5 1.401(3)
C4 C9 1.402(3)
C4 N1 1.431(3)
C5 C6 1.389(3)
C5 C10 1.516(3)
C6 C7 1.396(3)
C6 H6 0.9500
C7 C8 1.392(3)
C7 C16 1.490(3)
C8 C9 1.385(3)
C8 H8 0.9500
C9 C13 1.519(3)
C10 C11 1.524(3)
C10 C12 1.527(3)
C10 H10 1.0000
C11 H11A 0.9800
C11 H11B 0.9800
C11 H11C 0.9800
C12 H12A 0.9800
C12 H12B 0.9800
C12 H12C 0.9800
C13 C14 1.521(4)
C13 C15 1.522(3)
C13 H13 1.0000
C14 H14A 0.9800
C14 H14B 0.9800
C14 H14C 0.9800
C15 H15A 0.9800
C15 H15B 0.9800
C15 H15C 0.9800
C16 C21 1.393(3)
C16 C17 1.395(3)
C17 C18 1.390(3)
C17 O1 1.391(2)
C18 C19 1.391(3)
C18 C37 1.527(3)
C19 C20 1.385(3)
C19 H19 0.9500
C20 C21 1.381(3)
C20 H20 0.9500
C21 H21 0.9500
C22 N3 1.480(3)
C22 C23 1.508(4)
C22 H22A 0.9900
C22 H22B 0.9900
C23 O2 1.447(3)
C23 H23A 0.9900
C23 H23B 0.9900
C24 N3 1.265(3)
C24 O2 1.351(3)
C24 C25 1.469(3)
C25 C26 1.384(3)
C25 C30 1.395(3)
C26 C27 1.380(3)
C26 H26 0.9500
C27 C28 1.392(3)
C27 H27 0.9500
C28 C29 1.403(3)
C28 C31 1.488(3)
C29 C30 1.383(3)
C29 H29 0.9500
C30 H30 0.9500
C31 C36 1.393(3)
C31 C32 1.396(3)
C32 C33 1.386(3)
C32 H32 0.9500
C33 C34 1.376(3)
C33 H33 0.9500
C34 C35 1.396(3)
C34 H34 0.9500
C35 C36 1.384(3)
C35 C37 1.525(3)
C36 O1 1.399(2)
C37 C38 1.528(3)
C37 C39 1.545(3)
C38 H38A 0.9800
C38 H38B 0.9800
C38 H38C 0.9800
C39 H39A 0.9800
C39 H39B 0.9800
C39 H39C 0.9800
C40 C41 1.392(3)
C40 C45 1.401(3)
C40 N2 1.442(3)
C41 C42 1.396(3)
C41 C46 1.525(3)
C42 C43 1.379(4)
C42 H42 0.9500
C43 C44 1.383(4)
C43 H43 0.9500
C44 C45 1.392(3)
C44 H44 0.9500
C45 C49 1.518(3)
C46 C48 1.529(4)
C46 C47 1.531(3)
C46 H46 1.0000
C47 H47A 0.9800
C47 H47B 0.9800
C47 H47C 0.9800
C48 H48A 0.9800
C48 H48B 0.9800
C48 H48C 0.9800
C49 C50 1.530(3)
C49 C51 1.531(3)
C49 H49 1.0000
C50 H50A 0.9800
C50 H50B 0.9800
C50 H50C 0.9800
C51 H51A 0.9800
C51 H51B 0.9800
C51 H51C 0.9800
